data_7717777
loop_
_publ_author_name
'Estival, Arno'
'Blancarte, Luis Enrique'
'Pinto, Lo\"ic'
'Pointis, Romane'
'Galas, Nathan'
'Saquet, Alix'
'Vendier, Laure'
'Santillan, Rosa'
'Farf\'an, Norberto'
'Sortais, Jean-Baptiste'
'Grellier, Mary'
'Simonneau, Antoine'

_publ_section_title
;
 Synthesis and Characterization of Heptacoordinated Molybdenum(II)
 Complexes Supported with 2,6-Bis(pyrazol-3-yl)pyridine (bpp) Ligands
;
_journal_name_full 'Dalton Transactions'
_journal_paper_doi 10.1039/D4DT03264K
_journal_year 2025
_chemical_formula_moiety 'C47 H49 Mo N5 O2 P2'
_chemical_formula_sum 'C47 H49 Mo N5 O2 P2'
_chemical_formula_weight 873.83
_space_group_crystal_system orthorhombic
_space_group_IT_number 61
_space_group_name_Hall '-P 2ac 2ab'
_space_group_name_H-M_alt 'P b c a'
_atom_sites_solution_hydrogens geom
_audit_creation_method SHELXL-2019/3
_audit_update_record
;
2024-11-15 deposited with the CCDC.	2025-01-06 downloaded from the CCDC.
;
_cell_angle_alpha 90
_cell_angle_beta 90
_cell_angle_gamma 90
_cell_formula_units_Z 8
_cell_length_a 12.75810(10)
_cell_length_b 22.8235(2)
_cell_length_c 29.3695(2)
_cell_measurement_reflns_used 92810
_cell_measurement_temperature 100(2)
_cell_measurement_theta_max 79.8260
_cell_measurement_theta_min 3.0010
_cell_volume 8551.94(12)
_computing_structure_refinement 'SHELXL-2019/2 (Sheldrick, 2019)'
_computing_structure_solution 'SHELXT 2018/2 (Sheldrick, 2018)'
_diffrn_ambient_temperature 100(2)
_diffrn_detector 'Hybrid Pixel Array Detector'
_diffrn_detector_area_resol_mean 10.0000
_diffrn_detector_type HyPix
_diffrn_measured_fraction_theta_full 1.000
_diffrn_measured_fraction_theta_max 0.996
_diffrn_measurement_device 'four-circle diffractometer'
_diffrn_measurement_device_type 'XtaLAB Synergy, Dualflex, HyPix'
_diffrn_radiation_monochromator mirror
_diffrn_radiation_probe x-ray
_diffrn_radiation_type 'Cu K\a'
_diffrn_radiation_wavelength 1.54184
_diffrn_reflns_av_R_equivalents 0.0450
_diffrn_reflns_av_unetI/netI 0.0156
_diffrn_reflns_Laue_measured_fraction_full 1.000
_diffrn_reflns_Laue_measured_fraction_max 0.996
_diffrn_reflns_limit_h_max 16
_diffrn_reflns_limit_h_min -14
_diffrn_reflns_limit_k_max 29
_diffrn_reflns_limit_k_min -29
_diffrn_reflns_limit_l_max 37
_diffrn_reflns_limit_l_min -32
_diffrn_reflns_number 147625
_diffrn_reflns_point_group_measured_fraction_full 1.000
_diffrn_reflns_point_group_measured_fraction_max 0.996
_diffrn_reflns_theta_full 67.680
_diffrn_reflns_theta_max 80.090
_diffrn_reflns_theta_min 3.009
_diffrn_source 'micro-focus sealed X-ray tube'
_diffrn_source_type 'PhotonJet (Cu) X-ray Source'
_exptl_absorpt_coefficient_mu 3.563
_exptl_absorpt_correction_T_max 1.00000
_exptl_absorpt_correction_T_min 0.82164
_exptl_absorpt_correction_type multi-scan
_exptl_absorpt_process_details
;
CrysAlisPro 1.171.41.120a (Rigaku Oxford Diffraction, 2021)
Empirical absorption correction using spherical harmonics,
implemented in SCALE3 ABSPACK scaling algorithm.
;
_exptl_crystal_colour red
_exptl_crystal_density_diffrn 1.357
_exptl_crystal_description bloc
_exptl_crystal_F_000 3632
_exptl_crystal_size_max 0.120
_exptl_crystal_size_mid 0.080
_exptl_crystal_size_min 0.040
_refine_diff_density_max 0.430
_refine_diff_density_min -0.686
_refine_diff_density_rms 0.062
_refine_ls_extinction_method none
_refine_ls_goodness_of_fit_ref 1.082
_refine_ls_hydrogen_treatment constr
_refine_ls_matrix_type full
_refine_ls_number_parameters 522
_refine_ls_number_reflns 9313
_refine_ls_number_restraints 0
_refine_ls_restrained_S_all 1.082
_refine_ls_R_factor_all 0.0289
_refine_ls_R_factor_gt 0.0279
_refine_ls_shift/su_max 0.003
_refine_ls_shift/su_mean 0.000
_refine_ls_structure_factor_coef Fsqd
_refine_ls_weighting_details 'w=1/[\s^2^(Fo^2^)+(0.0431P)^2^+5.6560P] where P=(Fo^2^+2Fc^2^)/3'
_refine_ls_weighting_scheme calc
_refine_ls_wR_factor_gt 0.0766
_refine_ls_wR_factor_ref 0.0772
_reflns_Friedel_coverage 0.000
_reflns_number_gt 8980
_reflns_number_total 9313
_reflns_threshold_expression 'I > 2\s(I)'
_cod_data_source_file d4dt03264k2.cif
_cod_data_source_block 20230901ArnoN
_cod_database_code 7717777
_shelx_shelxl_version_number 2019/3
_shelx_space_group_comment
;
The symmetry employed for this shelxl refinement is uniquely defined
by the following loop, which should always be used as a source of
symmetry information in preference to the above space-group names.
They are only intended as comments.
;

loop_
_space_group_symop_operation_xyz
'x, y, z'
'-x+1/2, -y, z+1/2'
'x+1/2, -y+1/2, -z'
'-x, y+1/2, -z+1/2'
'-x, -y, -z'
'x-1/2, y, -z-1/2'
'-x-1/2, y-1/2, z'
'x, -y-1/2, z-1/2'

loop_
_atom_site_label
_atom_site_type_symbol
_atom_site_fract_x
_atom_site_fract_y
_atom_site_fract_z
_atom_site_U_iso_or_equiv
_atom_site_adp_type
_atom_site_occupancy
_atom_site_site_symmetry_order
_atom_site_calc_flag
_atom_site_refinement_flags_posn
_atom_site_refinement_flags_adp
_atom_site_refinement_flags_occupancy
_atom_site_disorder_assembly
_atom_site_disorder_group
C1 C 0.12574(13) 0.57658(7) 0.62310(6) 0.0193(3) Uani 1 1 d . . . . .
C2 C 0.16509(13) 0.57419(6) 0.69912(6) 0.0192(3) Uani 1 1 d . . . . .
C3 C 0.52033(13) 0.68757(7) 0.68349(6) 0.0223(3) Uani 1 1 d . . . . .
H3 H 0.526566 0.657823 0.705946 0.027 Uiso 1 1 calc R U . . .
C4 C 0.60974(14) 0.71203(8) 0.66456(6) 0.0263(3) Uani 1 1 d . . . . .
H4 H 0.677009 0.698828 0.673887 0.032 Uiso 1 1 calc R U . . .
C5 C 0.60095(14) 0.75584(8) 0.63194(6) 0.0279(4) Uani 1 1 d . . . . .
H5 H 0.662134 0.772556 0.618858 0.033 Uiso 1 1 calc R U . . .
C6 C 0.50254(15) 0.77512(8) 0.61854(6) 0.0272(4) Uani 1 1 d . . . . .
H6 H 0.496664 0.805381 0.596485 0.033 Uiso 1 1 calc R U . . .
C7 C 0.41261(13) 0.75060(7) 0.63706(5) 0.0216(3) Uani 1 1 d . . . . .
H7 H 0.345493 0.763833 0.627546 0.026 Uiso 1 1 calc R U . . .
C9 C 0.19888(13) 0.71951(7) 0.68659(6) 0.0225(3) Uani 1 1 d . . . . .
H9A H 0.220728 0.757621 0.698673 0.034 Uiso 1 1 calc R U . . .
H9B H 0.138633 0.705047 0.703970 0.034 Uiso 1 1 calc R U . . .
H9C H 0.179214 0.723749 0.654502 0.034 Uiso 1 1 calc R U . . .
C10 C 0.33744(12) 0.66675(7) 0.75230(5) 0.0184(3) Uani 1 1 d . . . . .
C11 C 0.36568(13) 0.71920(7) 0.77379(6) 0.0222(3) Uani 1 1 d . . . . .
H11 H 0.365542 0.754831 0.757063 0.027 Uiso 1 1 calc R U . . .
C12 C 0.39386(14) 0.71932(8) 0.81942(6) 0.0250(3) Uani 1 1 d . . . . .
H12 H 0.412826 0.755042 0.833838 0.030 Uiso 1 1 calc R U . . .
C13 C 0.39445(14) 0.66742(8) 0.84411(6) 0.0257(3) Uani 1 1 d . . . . .
H13 H 0.413881 0.667562 0.875333 0.031 Uiso 1 1 calc R U . . .
C14 C 0.36651(13) 0.61536(8) 0.82293(6) 0.0239(3) Uani 1 1 d . . . . .
H14 H 0.366727 0.579856 0.839807 0.029 Uiso 1 1 calc R U . . .
C15 C 0.33815(12) 0.61474(7) 0.77713(5) 0.0207(3) Uani 1 1 d . . . . .
H15 H 0.319317 0.578904 0.762849 0.025 Uiso 1 1 calc R U . . .
C16 C 0.19723(12) 0.48552(7) 0.54482(5) 0.0203(3) Uani 1 1 d . . . . .
C17 C 0.14588(15) 0.43775(8) 0.52516(6) 0.0277(4) Uani 1 1 d . . . . .
H17 H 0.138483 0.402359 0.541879 0.033 Uiso 1 1 calc R U . . .
C18 C 0.10555(15) 0.44167(8) 0.48132(6) 0.0294(4) Uani 1 1 d . . . . .
H18 H 0.070607 0.409010 0.468215 0.035 Uiso 1 1 calc R U . . .
C19 C 0.11613(14) 0.49298(8) 0.45672(6) 0.0260(3) Uani 1 1 d . . . . .
H19 H 0.088420 0.495618 0.426762 0.031 Uiso 1 1 calc R U . . .
C20 C 0.16722(15) 0.54052(8) 0.47584(6) 0.0273(4) Uani 1 1 d . . . . .
H20 H 0.175517 0.575585 0.458785 0.033 Uiso 1 1 calc R U . . .
C21 C 0.20647(14) 0.53707(8) 0.52000(6) 0.0243(3) Uani 1 1 d . . . . .
H21 H 0.239767 0.570178 0.533238 0.029 Uiso 1 1 calc R U . . .
C23 C 0.17422(15) 0.42696(7) 0.63178(6) 0.0250(3) Uani 1 1 d . . . . .
H23A H 0.185494 0.388264 0.618165 0.037 Uiso 1 1 calc R U . . .
H23B H 0.100036 0.437584 0.629213 0.037 Uiso 1 1 calc R U . . .
H23C H 0.194353 0.425913 0.663972 0.037 Uiso 1 1 calc R U . . .
C24 C 0.37741(13) 0.44256(7) 0.59180(6) 0.0200(3) Uani 1 1 d . . . . .
C25 C 0.41808(14) 0.40559(7) 0.62516(6) 0.0245(3) Uani 1 1 d . . . . .
H25 H 0.379156 0.398101 0.652114 0.029 Uiso 1 1 calc R U . . .
C26 C 0.51571(15) 0.37966(8) 0.61897(7) 0.0308(4) Uani 1 1 d . . . . .
H26 H 0.543591 0.354894 0.641978 0.037 Uiso 1 1 calc R U . . .
C27 C 0.57257(15) 0.38961(8) 0.57963(7) 0.0321(4) Uani 1 1 d . . . . .
H27 H 0.639039 0.371595 0.575547 0.038 Uiso 1 1 calc R U . . .
C28 C 0.53203(15) 0.42607(8) 0.54612(7) 0.0291(4) Uani 1 1 d . . . . .
H28 H 0.570642 0.432812 0.518966 0.035 Uiso 1 1 calc R U . . .
C29 C 0.43528(13) 0.45265(7) 0.55222(6) 0.0233(3) Uani 1 1 d . . . . .
H29 H 0.408231 0.477874 0.529328 0.028 Uiso 1 1 calc R U . . .
C35 C 0.50146(13) 0.54067(7) 0.65357(5) 0.0189(3) Uani 1 1 d . . . . .
C36 C 0.60721(13) 0.53846(7) 0.64143(6) 0.0239(3) Uani 1 1 d . . . . .
H36 H 0.655697 0.516426 0.659020 0.029 Uiso 1 1 calc R U . . .
C37 C 0.64008(14) 0.56898(7) 0.60327(6) 0.0257(3) Uani 1 1 d . . . . .
H37 H 0.711457 0.567119 0.594172 0.031 Uiso 1 1 calc R U . . .
C38 C 0.56950(13) 0.60236(7) 0.57811(6) 0.0219(3) Uani 1 1 d . . . . .
H38 H 0.591762 0.623132 0.551800 0.026 Uiso 1 1 calc R U . . .
C39 C 0.46545(12) 0.60462(6) 0.59241(5) 0.0173(3) Uani 1 1 d . . . . .
C40 C 0.45193(12) 0.50848(7) 0.69002(5) 0.0188(3) Uani 1 1 d . . . . .
C41 C 0.48730(13) 0.46882(7) 0.72251(6) 0.0215(3) Uani 1 1 d . . . . .
H41 H 0.557663 0.458387 0.729325 0.026 Uiso 1 1 calc R U . . .
C42 C 0.39568(13) 0.44780(7) 0.74285(5) 0.0204(3) Uani 1 1 d . . . . .
C45 C 0.38565(14) 0.40214(7) 0.77978(6) 0.0241(3) Uani 1 1 d . . . . .
C46 C 0.28230(16) 0.36852(9) 0.77490(7) 0.0347(4) Uani 1 1 d . . . . .
H46A H 0.223466 0.396031 0.776640 0.052 Uiso 1 1 calc R U . . .
H46B H 0.276422 0.339679 0.799491 0.052 Uiso 1 1 calc R U . . .
H46C H 0.280920 0.348338 0.745454 0.052 Uiso 1 1 calc R U . . .
C47 C 0.38695(17) 0.43255(9) 0.82649(6) 0.0327(4) Uani 1 1 d . . . . .
H47A H 0.449781 0.457043 0.828998 0.049 Uiso 1 1 calc R U . . .
H47B H 0.387544 0.402893 0.850617 0.049 Uiso 1 1 calc R U . . .
H47C H 0.324353 0.457110 0.829630 0.049 Uiso 1 1 calc R U . . .
C48 C 0.47802(17) 0.35954(9) 0.77617(7) 0.0359(4) Uani 1 1 d . . . . .
H48A H 0.478183 0.341337 0.745951 0.054 Uiso 1 1 calc R U . . .
H48B H 0.471186 0.329092 0.799517 0.054 Uiso 1 1 calc R U . . .
H48C H 0.543799 0.380914 0.780747 0.054 Uiso 1 1 calc R U . . .
C49 C 0.38229(12) 0.63965(6) 0.57280(5) 0.0167(3) Uani 1 1 d . . . . .
C50 C 0.37546(13) 0.67914(7) 0.53656(5) 0.0191(3) Uani 1 1 d . . . . .
H50 H 0.427996 0.688722 0.514884 0.023 Uiso 1 1 calc R U . . .
C51 C 0.27371(12) 0.70125(7) 0.53954(5) 0.0192(3) Uani 1 1 d . . . . .
C54 C 0.21895(14) 0.74700(7) 0.51102(6) 0.0230(3) Uani 1 1 d . . . . .
C55 C 0.12223(16) 0.71947(9) 0.48876(7) 0.0329(4) Uani 1 1 d . . . . .
H55A H 0.144061 0.687114 0.468980 0.049 Uiso 1 1 calc R U . . .
H55B H 0.085581 0.749110 0.470617 0.049 Uiso 1 1 calc R U . . .
H55C H 0.075161 0.704557 0.512449 0.049 Uiso 1 1 calc R U . . .
C56 C 0.18327(18) 0.79712(8) 0.54203(6) 0.0343(4) Uani 1 1 d . . . . .
H56A H 0.134331 0.781964 0.564896 0.052 Uiso 1 1 calc R U . . .
H56B H 0.148306 0.827245 0.523737 0.052 Uiso 1 1 calc R U . . .
H56C H 0.244330 0.814215 0.557302 0.052 Uiso 1 1 calc R U . . .
C57 C 0.29227(17) 0.77057(9) 0.47437(7) 0.0349(4) Uani 1 1 d . . . . .
H57A H 0.352230 0.789967 0.488785 0.052 Uiso 1 1 calc R U . . .
H57B H 0.254502 0.798809 0.455324 0.052 Uiso 1 1 calc R U . . .
H57C H 0.317235 0.738090 0.455427 0.052 Uiso 1 1 calc R U . . .
C58 C 0.42111(12) 0.70645(7) 0.66971(5) 0.0184(3) Uani 1 1 d . . . . .
Mo1 Mo 0.26785(2) 0.57439(2) 0.64862(2) 0.01411(5) Uani 1 1 d . . . . .
N1 N 0.22105(10) 0.67639(6) 0.57470(5) 0.0187(3) Uani 1 1 d . . . . .
N2 N 0.28847(10) 0.63885(5) 0.59489(4) 0.0157(2) Uani 1 1 d . . . . .
N3 N 0.43344(10) 0.57348(5) 0.62900(5) 0.0164(3) Uani 1 1 d . . . . .
N4 N 0.34508(10) 0.51093(5) 0.69210(4) 0.0176(2) Uani 1 1 d . . . . .
N5 N 0.30976(11) 0.47388(6) 0.72471(4) 0.0196(3) Uani 1 1 d . . . . .
P1 P 0.30687(3) 0.66763(2) 0.69146(2) 0.01595(8) Uani 1 1 d . . . . .
P2 P 0.25390(3) 0.48115(2) 0.60197(2) 0.01722(8) Uani 1 1 d . . . . .
O1 O 0.04314(9) 0.57590(5) 0.60726(4) 0.0249(3) Uani 1 1 d . . . . .
O2 O 0.10709(10) 0.57658(5) 0.72890(4) 0.0265(3) Uani 1 1 d . . . . .

loop_
_atom_site_aniso_label
_atom_site_aniso_U_11
_atom_site_aniso_U_22
_atom_site_aniso_U_33
_atom_site_aniso_U_23
_atom_site_aniso_U_13
_atom_site_aniso_U_12
C1 0.0194(8) 0.0181(7) 0.0203(7) -0.0032(5) 0.0013(6) 0.0010(5)
C2 0.0186(7) 0.0175(7) 0.0213(8) 0.0004(5) -0.0001(6) -0.0009(5)
C3 0.0218(7) 0.0206(7) 0.0243(8) -0.0041(6) 0.0009(6) -0.0010(6)
C4 0.0208(8) 0.0298(9) 0.0282(8) -0.0091(7) 0.0028(7) -0.0033(7)
C5 0.0279(8) 0.0302(9) 0.0256(8) -0.0085(7) 0.0094(7) -0.0110(7)
C6 0.0391(10) 0.0232(8) 0.0192(7) -0.0026(6) 0.0046(7) -0.0088(7)
C7 0.0275(8) 0.0181(7) 0.0191(7) -0.0028(6) -0.0005(6) -0.0020(6)
C9 0.0213(8) 0.0202(7) 0.0259(8) -0.0029(6) -0.0010(6) 0.0039(6)
C10 0.0168(7) 0.0208(7) 0.0177(7) -0.0036(6) 0.0008(5) 0.0003(6)
C11 0.0235(8) 0.0204(7) 0.0226(8) -0.0028(6) 0.0010(6) -0.0021(6)
C12 0.0254(8) 0.0253(8) 0.0242(8) -0.0080(6) -0.0019(6) -0.0026(7)
C13 0.0239(8) 0.0337(9) 0.0195(7) -0.0045(6) -0.0048(6) 0.0038(7)
C14 0.0237(8) 0.0250(8) 0.0230(8) 0.0013(6) -0.0030(6) 0.0029(6)
C15 0.0202(7) 0.0202(7) 0.0216(7) -0.0023(6) -0.0011(6) 0.0013(6)
C16 0.0174(7) 0.0230(8) 0.0206(7) -0.0059(6) -0.0018(6) 0.0011(6)
C17 0.0316(9) 0.0211(8) 0.0304(9) -0.0037(7) -0.0070(7) -0.0012(7)
C18 0.0312(9) 0.0259(8) 0.0312(9) -0.0086(7) -0.0108(7) -0.0026(7)
C19 0.0245(8) 0.0319(9) 0.0216(8) -0.0064(7) -0.0042(6) 0.0017(7)
C20 0.0304(9) 0.0271(9) 0.0242(8) -0.0012(7) -0.0022(7) -0.0021(7)
C21 0.0257(8) 0.0240(8) 0.0233(8) -0.0041(6) -0.0018(6) -0.0044(7)
C23 0.0249(8) 0.0225(8) 0.0276(9) -0.0018(6) 0.0029(7) -0.0066(6)
C24 0.0211(7) 0.0140(7) 0.0250(8) -0.0041(6) -0.0010(6) -0.0006(6)
C25 0.0289(9) 0.0184(7) 0.0261(8) -0.0018(6) -0.0020(7) 0.0021(6)
C26 0.0340(9) 0.0217(8) 0.0365(10) -0.0002(7) -0.0054(8) 0.0083(7)
C27 0.0259(9) 0.0253(9) 0.0451(11) -0.0064(8) 0.0019(8) 0.0085(7)
C28 0.0266(9) 0.0249(9) 0.0358(10) -0.0027(7) 0.0080(8) 0.0010(7)
C29 0.0239(8) 0.0191(7) 0.0269(8) -0.0017(6) 0.0021(6) 0.0006(6)
C35 0.0181(7) 0.0151(7) 0.0234(7) -0.0011(6) -0.0036(6) 0.0013(6)
C36 0.0162(7) 0.0214(8) 0.0340(9) 0.0020(7) -0.0028(6) 0.0035(6)
C37 0.0174(7) 0.0257(8) 0.0341(9) -0.0008(7) 0.0026(7) 0.0012(6)
C38 0.0204(7) 0.0217(7) 0.0236(8) -0.0007(6) 0.0034(6) -0.0011(6)
C39 0.0181(7) 0.0154(7) 0.0185(7) -0.0028(5) 0.0004(6) -0.0016(5)
C40 0.0186(7) 0.0156(7) 0.0222(7) -0.0008(6) -0.0031(6) 0.0013(6)
C41 0.0212(7) 0.0184(7) 0.0249(8) 0.0016(6) -0.0049(6) 0.0017(6)
C42 0.0233(8) 0.0162(7) 0.0217(7) -0.0002(6) -0.0040(6) 0.0014(6)
C45 0.0273(8) 0.0211(8) 0.0240(8) 0.0040(6) -0.0014(6) 0.0030(7)
C46 0.0394(10) 0.0264(9) 0.0381(10) 0.0124(8) -0.0069(8) -0.0075(8)
C47 0.0385(11) 0.0363(10) 0.0234(9) 0.0028(7) -0.0031(8) 0.0047(8)
C48 0.0441(11) 0.0291(9) 0.0346(10) 0.0150(8) 0.0078(8) 0.0146(8)
C49 0.0177(7) 0.0154(7) 0.0169(7) -0.0022(5) 0.0005(5) -0.0016(5)
C50 0.0230(7) 0.0166(7) 0.0176(7) -0.0005(5) 0.0006(6) -0.0012(6)
C51 0.0239(8) 0.0167(7) 0.0171(7) -0.0009(6) -0.0017(6) 0.0007(6)
C54 0.0291(8) 0.0194(7) 0.0204(8) 0.0013(6) -0.0023(6) 0.0041(6)
C55 0.0350(10) 0.0327(9) 0.0311(9) 0.0041(7) -0.0124(8) 0.0046(8)
C56 0.0524(12) 0.0226(8) 0.0281(9) -0.0012(7) -0.0061(8) 0.0142(8)
C57 0.0409(10) 0.0327(10) 0.0310(9) 0.0144(8) 0.0043(8) 0.0076(8)
C58 0.0215(7) 0.0153(7) 0.0185(7) -0.0038(5) 0.0010(6) -0.0035(6)
Mo1 0.01354(8) 0.01314(7) 0.01565(7) -0.00031(4) -0.00096(4) -0.00003(4)
N1 0.0206(6) 0.0171(6) 0.0186(6) 0.0000(5) -0.0031(5) 0.0023(5)
N2 0.0178(6) 0.0146(6) 0.0148(6) 0.0007(5) -0.0010(5) 0.0005(5)
N3 0.0151(6) 0.0139(6) 0.0203(6) -0.0012(4) -0.0006(5) 0.0002(4)
N4 0.0191(6) 0.0141(6) 0.0197(6) 0.0020(5) -0.0021(5) 0.0016(5)
N5 0.0235(7) 0.0157(6) 0.0197(6) 0.0013(5) -0.0008(5) -0.0002(5)
P1 0.01584(17) 0.01509(17) 0.01694(18) -0.00083(13) -0.00026(13) -0.00014(13)
P2 0.01687(17) 0.01555(18) 0.01926(18) -0.00208(14) -0.00060(14) -0.00101(13)
O1 0.0176(6) 0.0314(6) 0.0258(6) -0.0059(5) -0.0044(5) 0.0012(4)
O2 0.0244(6) 0.0297(6) 0.0253(6) 0.0004(5) 0.0053(5) -0.0021(5)

loop_
_atom_type_symbol
_atom_type_description
_atom_type_scat_dispersion_real
_atom_type_scat_dispersion_imag
_atom_type_scat_source
C C 0.0180 0.0090 'International Tables Vol C Tables 4.2.6.8 and 6.1.1.4'
H H 0.0000 0.0000 'International Tables Vol C Tables 4.2.6.8 and 6.1.1.4'
Mo Mo -0.0480 2.7340 'International Tables Vol C Tables 4.2.6.8 and 6.1.1.4'
N N 0.0310 0.0180 'International Tables Vol C Tables 4.2.6.8 and 6.1.1.4'
P P 0.2960 0.4330 'International Tables Vol C Tables 4.2.6.8 and 6.1.1.4'
O O 0.0490 0.0320 'International Tables Vol C Tables 4.2.6.8 and 6.1.1.4'

loop_
_geom_angle_atom_site_label_1
_geom_angle_atom_site_label_2
_geom_angle_atom_site_label_3
_geom_angle
_geom_angle_site_symmetry_1
_geom_angle_site_symmetry_3
_geom_angle_publ_flag
O1 C1 Mo1 177.38(14) . . ?
O2 C2 Mo1 176.88(14) . . ?
C4 C3 C58 120.35(16) . . ?
C3 C4 C5 120.00(17) . . ?
C6 C5 C4 119.79(16) . . ?
C5 C6 C7 120.62(16) . . ?
C6 C7 C58 119.76(16) . . ?
C15 C10 C11 119.40(15) . . ?
C15 C10 P1 121.47(12) . . ?
C11 C10 P1 119.06(12) . . ?
C12 C11 C10 120.23(16) . . ?
C11 C12 C13 120.26(16) . . ?
C14 C13 C12 119.66(15) . . ?
C13 C14 C15 120.55(16) . . ?
C10 C15 C14 119.89(15) . . ?
C21 C16 C17 118.95(15) . . ?
C21 C16 P2 119.59(12) . . ?
C17 C16 P2 121.45(13) . . ?
C18 C17 C16 120.43(17) . . ?
C19 C18 C17 120.17(16) . . ?
C18 C19 C20 119.84(16) . . ?
C19 C20 C21 120.18(17) . . ?
C16 C21 C20 120.40(16) . . ?
C25 C24 C29 119.24(15) . . ?
C25 C24 P2 119.83(13) . . ?
C29 C24 P2 120.80(13) . . ?
C26 C25 C24 119.95(17) . . ?
C27 C26 C25 120.59(17) . . ?
C26 C27 C28 119.67(17) . . ?
C29 C28 C27 120.14(18) . . ?
C28 C29 C24 120.40(16) . . ?
N3 C35 C36 120.19(15) . . ?
N3 C35 C40 113.32(14) . . ?
C36 C35 C40 126.43(15) . . ?
C37 C36 C35 118.76(15) . . ?
C36 C37 C38 120.61(16) . . ?
C37 C38 C39 118.46(15) . . ?
N3 C39 C38 120.54(14) . . ?
N3 C39 C49 112.66(13) . . ?
C38 C39 C49 126.77(14) . . ?
N4 C40 C41 108.66(14) . . ?
N4 C40 C35 116.68(14) . . ?
C41 C40 C35 134.26(15) . . ?
C40 C41 C42 104.19(14) . . ?
N5 C42 C41 110.95(14) . . ?
N5 C42 C45 121.11(15) . . ?
C41 C42 C45 127.94(15) . . ?
C42 C45 C48 108.87(14) . . ?
C42 C45 C46 110.58(14) . . ?
C48 C45 C46 109.74(16) . . ?
C42 C45 C47 109.17(14) . . ?
C48 C45 C47 109.88(15) . . ?
C46 C45 C47 108.59(16) . . ?
N2 C49 C50 108.47(13) . . ?
N2 C49 C39 116.57(13) . . ?
C50 C49 C39 134.81(14) . . ?
C51 C50 C49 104.10(14) . . ?
N1 C51 C50 110.92(14) . . ?
N1 C51 C54 118.84(14) . . ?
C50 C51 C54 130.22(15) . . ?
C51 C54 C57 110.60(14) . . ?
C51 C54 C56 108.91(14) . . ?
C57 C54 C56 109.81(16) . . ?
C51 C54 C55 109.02(14) . . ?
C57 C54 C55 109.75(15) . . ?
C56 C54 C55 108.72(16) . . ?
C7 C58 C3 119.48(15) . . ?
C7 C58 P1 122.02(13) . . ?
C3 C58 P1 118.26(12) . . ?
C1 Mo1 C2 70.99(7) . . ?
C1 Mo1 N4 131.44(6) . . ?
C2 Mo1 N4 81.84(6) . . ?
C1 Mo1 N2 79.48(6) . . ?
C2 Mo1 N2 128.74(6) . . ?
N4 Mo1 N2 145.58(5) . . ?
C1 Mo1 N3 142.29(6) . . ?
C2 Mo1 N3 146.72(6) . . ?
N4 Mo1 N3 73.15(5) . . ?
N2 Mo1 N3 72.46(5) . . ?
C1 Mo1 P1 110.57(4) . . ?
C2 Mo1 P1 76.05(5) . . ?
N4 Mo1 P1 100.38(4) . . ?
N2 Mo1 P1 76.53(3) . . ?
N3 Mo1 P1 87.07(3) . . ?
C1 Mo1 P2 75.55(4) . . ?
C2 Mo1 P2 110.86(5) . . ?
N4 Mo1 P2 77.85(4) . . ?
N2 Mo1 P2 100.62(3) . . ?
N3 Mo1 P2 85.28(3) . . ?
P1 Mo1 P2 172.327(13) . . ?
N2 N1 C51 106.51(13) . . ?
N1 N2 C49 110.00(12) . . ?
N1 N2 Mo1 132.13(10) . . ?
C49 N2 Mo1 117.48(10) . . ?
C39 N3 C35 121.39(14) . . ?
C39 N3 Mo1 119.71(10) . . ?
C35 N3 Mo1 118.89(11) . . ?
N5 N4 C40 109.75(12) . . ?
N5 N4 Mo1 133.03(10) . . ?
C40 N4 Mo1 117.05(10) . . ?
N4 N5 C42 106.42(13) . . ?
C58 P1 C9 105.15(8) . . ?
C58 P1 C10 100.21(7) . . ?
C9 P1 C10 104.19(7) . . ?
C58 P1 Mo1 113.17(5) . . ?
C9 P1 Mo1 111.09(6) . . ?
C10 P1 Mo1 121.35(5) . . ?
C23 P2 C24 103.40(8) . . ?
C23 P2 C16 104.88(8) . . ?
C24 P2 C16 102.51(7) . . ?
C23 P2 Mo1 110.40(6) . . ?
C24 P2 Mo1 115.57(5) . . ?
C16 P2 Mo1 118.50(5) . . ?

loop_
_geom_bond_atom_site_label_1
_geom_bond_atom_site_label_2
_geom_bond_distance
_geom_bond_site_symmetry_2
_geom_bond_publ_flag
C1 O1 1.152(2) . ?
C1 Mo1 1.9624(17) . ?
C2 O2 1.147(2) . ?
C2 Mo1 1.9797(17) . ?
C3 C4 1.386(2) . ?
C3 C58 1.397(2) . ?
C4 C5 1.389(3) . ?
C5 C6 1.387(3) . ?
C6 C7 1.387(2) . ?
C7 C58 1.395(2) . ?
C9 P1 1.8222(16) . ?
C10 C15 1.393(2) . ?
C10 C11 1.400(2) . ?
C10 P1 1.8290(16) . ?
C11 C12 1.388(2) . ?
C12 C13 1.389(3) . ?
C13 C14 1.388(2) . ?
C14 C15 1.393(2) . ?
C16 C21 1.389(2) . ?
C16 C17 1.397(2) . ?
C16 P2 1.8304(16) . ?
C17 C18 1.390(3) . ?
C18 C19 1.383(3) . ?
C19 C20 1.385(2) . ?
C20 C21 1.393(2) . ?
C23 P2 1.8248(17) . ?
C24 C25 1.393(2) . ?
C24 C29 1.396(2) . ?
C24 P2 1.8297(17) . ?
C25 C26 1.391(3) . ?
C26 C27 1.383(3) . ?
C27 C28 1.389(3) . ?
C28 C29 1.387(2) . ?
C35 N3 1.355(2) . ?
C35 C36 1.396(2) . ?
C35 C40 1.444(2) . ?
C36 C37 1.385(3) . ?
C37 C38 1.392(2) . ?
C38 C39 1.393(2) . ?
C39 N3 1.352(2) . ?
C39 C49 1.448(2) . ?
C40 N4 1.366(2) . ?
C40 C41 1.391(2) . ?
C41 C42 1.398(2) . ?
C42 N5 1.356(2) . ?
C42 C45 1.510(2) . ?
C45 C48 1.531(2) . ?
C45 C46 1.532(3) . ?
C45 C47 1.538(2) . ?
C49 N2 1.362(2) . ?
C49 C50 1.397(2) . ?
C50 C51 1.396(2) . ?
C51 N1 1.356(2) . ?
C51 C54 1.510(2) . ?
C54 C57 1.524(3) . ?
C54 C56 1.531(2) . ?
C54 C55 1.531(3) . ?
C58 P1 1.8213(16) . ?
Mo1 N4 2.1679(13) . ?
Mo1 N2 2.1733(13) . ?
Mo1 N3 2.1899(13) . ?
Mo1 P1 2.5218(4) . ?
Mo1 P2 2.5371(4) . ?
N1 N2 1.3512(18) . ?
N4 N5 1.3548(18) . ?
